data_4303974
loop_
_publ_author_name
'Guang-Gang Gao'
'Lin Xu'
'Wen-Ju Wang'
'Xiao-Shu Qu'
'Hong Liu'
'Yan-Yan Yang'

_publ_section_title
;
Cobalt(II)/Nickel(II)-Centered Keggin-Type Heteropolymolybdates: Syntheses,
Crystal Structures, Magnetic and Electrochemical Properties
;
_journal_name_full 'Inorganic Chemistry'
_journal_page_first 2325
_journal_page_last 2333
_journal_paper_doi 10.1021/ic700797v
_journal_volume 47
_journal_year 2008
_chemical_formula_moiety
;
Co Mo12 O40, 6(C3 H5 N2), 10(H2 O) 
;
_chemical_formula_sum 'C18 H50 Co Mo12 N12 O50'
_chemical_formula_weight 2444.85
_chemical_name_systematic
;
 ?
;
_space_group_IT_number 69
_symmetry_cell_setting orthorhombic
_symmetry_space_group_name_Hall '-F 2 2'
_symmetry_space_group_name_H-M 'F m m m'
_atom_sites_solution_hydrogens geom
_atom_sites_solution_primary direct
_atom_sites_solution_secondary difmap
_audit_creation_method SHELXL-97
_cell_angle_alpha 90.00
_cell_angle_beta 90.00
_cell_angle_gamma 90.00
_cell_formula_units_Z 4
_cell_length_a 13.043(2)
_cell_length_b 21.364(3)
_cell_length_c 21.676(3)
_cell_measurement_reflns_used 3762
_cell_measurement_temperature 185(2)
_cell_measurement_theta_max 27.48
_cell_measurement_theta_min 1.80
_cell_volume 6040.0(15)
_computing_cell_refinement 'SMART (Bruker, 2002)'
_computing_data_collection 'SMART (Bruker, 2002)'
_computing_data_reduction 'SAINT (Bruker, 2002)'
_computing_molecular_graphics 'DIAMOND (Brandenburg, 1999)'
_computing_publication_material SHELXTL
_computing_structure_refinement SHELXTL
_computing_structure_solution 'SHELXTL (Bruker, 1997)'
_diffrn_ambient_temperature 185(2)
_diffrn_measured_fraction_theta_full 0.986
_diffrn_measured_fraction_theta_max 0.986
_diffrn_measurement_device_type 'Smart CCD Apex II'
_diffrn_measurement_method 'omega and phi'
_diffrn_radiation_monochromator graphite
_diffrn_radiation_source 'fine-focus sealed tube'
_diffrn_radiation_type MoK\a
_diffrn_radiation_wavelength 0.71073
_diffrn_reflns_av_R_equivalents 0.0828
_diffrn_reflns_av_sigmaI/netI 0.0749
_diffrn_reflns_limit_h_max 7
_diffrn_reflns_limit_h_min -16
_diffrn_reflns_limit_k_max 26
_diffrn_reflns_limit_k_min -26
_diffrn_reflns_limit_l_max 26
_diffrn_reflns_limit_l_min -26
_diffrn_reflns_number 7468
_diffrn_reflns_theta_full 26.03
_diffrn_reflns_theta_max 26.03
_diffrn_reflns_theta_min 1.88
_exptl_absorpt_coefficient_mu 2.788
_exptl_absorpt_correction_T_max 0.740
_exptl_absorpt_correction_T_min 0.570
_exptl_absorpt_correction_type multi-scan
_exptl_absorpt_process_details '(SADABS; Bruker, 2002)'
_exptl_crystal_colour brown
_exptl_crystal_density_diffrn 2.667
_exptl_crystal_density_method 'not measured'
_exptl_crystal_description plate
_exptl_crystal_F_000 4612
_exptl_crystal_size_max 0.204
_exptl_crystal_size_mid 0.193
_exptl_crystal_size_min 0.112
_refine_diff_density_max 1.180
_refine_diff_density_min -1.148
_refine_diff_density_rms 0.129
_refine_ls_extinction_coef 0.00038(7)
_refine_ls_extinction_expression Fc^*^=kFc[1+0.001xFc^2^\l^3^/sin(2\q)]^-1/4^
_refine_ls_extinction_method SHELXL
_refine_ls_goodness_of_fit_ref 0.957
_refine_ls_hydrogen_treatment constr
_refine_ls_matrix_type full
_refine_ls_number_parameters 135
_refine_ls_number_reflns 1632
_refine_ls_number_restraints 0
_refine_ls_restrained_S_all 0.987
_refine_ls_R_factor_all 0.1114
_refine_ls_R_factor_gt 0.0590
_refine_ls_shift/su_max 0.000
_refine_ls_shift/su_mean 0.000
_refine_ls_structure_factor_coef Fsqd
_refine_ls_weighting_details 'calc w=1/[\s^2^(Fo^2^)+(0.1059P)^2^+0.0000P] where P=(Fo^2^+2Fc^2^)/3'
_refine_ls_weighting_scheme calc
_refine_ls_wR_factor_gt 0.1264
_refine_ls_wR_factor_ref 0.1440
_reflns_number_gt 1020
_reflns_number_total 1632
_reflns_threshold_expression >2sigma(I)
_cod_data_source_file ic700797v-file003.cif
_cod_data_source_block CoMo12
_cod_database_code 4303974

loop_
_symmetry_equiv_pos_as_xyz
'x, y, z'
'-x, -y, z'
'-x, y, -z'
'x, -y, -z'
'x, y+1/2, z+1/2'
'-x, -y+1/2, z+1/2'
'-x, y+1/2, -z+1/2'
'x, -y+1/2, -z+1/2'
'x+1/2, y, z+1/2'
'-x+1/2, -y, z+1/2'
'-x+1/2, y, -z+1/2'
'x+1/2, -y, -z+1/2'
'x+1/2, y+1/2, z'
'-x+1/2, -y+1/2, z'
'-x+1/2, y+1/2, -z'
'x+1/2, -y+1/2, -z'
'-x, -y, -z'
'x, y, -z'
'x, -y, z'
'-x, y, z'
'-x, -y+1/2, -z+1/2'
'x, y+1/2, -z+1/2'
'x, -y+1/2, z+1/2'
'-x, y+1/2, z+1/2'
'-x+1/2, -y, -z+1/2'
'x+1/2, y, -z+1/2'
'x+1/2, -y, z+1/2'
'-x+1/2, y, z+1/2'
'-x+1/2, -y+1/2, -z'
'x+1/2, y+1/2, -z'
'x+1/2, -y+1/2, z'
'-x+1/2, y+1/2, z'

loop_
_atom_site_label
_atom_site_type_symbol
_atom_site_fract_x
_atom_site_fract_y
_atom_site_fract_z
_atom_site_U_iso_or_equiv
_atom_site_adp_type
_atom_site_occupancy
_atom_site_symmetry_multiplicity
_atom_site_calc_flag
_atom_site_refinement_flags
_atom_site_disorder_assembly
_atom_site_disorder_group
Co Co 0.5000 0.5000 0.5000 0.0586(15) Uani 1 8 d S . .
Mo1 Mo 0.36362(8) 0.61676(4) 0.41799(5) 0.0590(5) Uani 1 1 d . . .
Mo2 Mo 0.5000 0.5000 0.33995(9) 0.0564(6) Uani 1 4 d S . .
Mo3 Mo 0.23421(14) 0.5000 0.5000 0.0636(7) Uani 1 4 d S . .
O1 O 0.3017(7) 0.6736(4) 0.3804(5) 0.084(3) Uani 1 1 d . . .
O2 O 0.5000 0.6498(6) 0.4120(9) 0.105(6) Uani 1 2 d S . .
O3 O 0.3958(7) 0.5633(4) 0.3539(7) 0.109(4) Uani 1 1 d . . .
O4 O 0.5000 0.5000 0.2606(11) 0.107(7) Uani 1 4 d S . .
O5 O 0.1045(13) 0.5000 0.5000 0.075(5) Uani 1 4 d S . .
O6 O 0.3531(16) 0.6514(9) 0.5000 0.089(7) Uani 1 2 d S . .
O7 O 0.5000 0.5473(8) 0.4255(7) 0.091(11) Uani 0.50 2 d S P .
O8 O 0.3847(10) 0.5555(8) 0.5000 0.072(8) Uani 0.50 2 d S P .
O9 O 0.2569(12) 0.5619(6) 0.4394(6) 0.054(3) Uani 1 1 d . . .
OW1 O 0.2500 0.604(3) 0.2500 0.060(14) Uani 1 2 d S . .
OW2 O 0.0000 0.5000 0.384(6) 0.11(4) Uani 1 4 d S . .
OW3 O 0.189(3) 0.5000 0.3235(18) 0.119(11) Uani 1 2 d S . .
N1 N 0.081(3) 0.6967(19) 0.329(2) 0.095(14) Uani 1 1 d . . .
H1 H 0.1410 0.7002 0.3444 0.114 Uiso 1 1 calc R . .
N2 N 0.5804(19) 0.2006(15) 0.5000 0.112(11) Uani 1 2 d S . .
H2 H 0.6435 0.2123 0.5000 0.135 Uiso 1 2 calc SR . .
C1 C 0.0000 0.732(2) 0.343(2) 0.121(15) Uani 1 2 d S . .
H1A H 0.0000 0.7721 0.3604 0.146 Uiso 1 2 calc SR . .
C2 C 0.054(6) 0.655(3) 0.285(2) 0.097(19) Uani 1 1 d . . .
H2A H 0.0973 0.6311 0.2602 0.117 Uiso 1 1 calc R . .
C3 C 0.5506 0.143(2) 0.5000 0.11(7) Uani 1 2 d S . .
H3 H 0.5928 0.1076 0.5000 0.129 Uiso 1 2 calc SR . .
C4 C 0.5000 0.2396(16) 0.5000 0.085(8) Uani 1 4 d S . .
H4 H 0.5000 0.2832 0.5000 0.102 Uiso 1 4 calc SR . .

loop_
_atom_site_aniso_label
_atom_site_aniso_U_11
_atom_site_aniso_U_22
_atom_site_aniso_U_33
_atom_site_aniso_U_23
_atom_site_aniso_U_13
_atom_site_aniso_U_12
Co 0.054(4) 0.049(3) 0.073(4) 0.000 0.000 0.000
Mo1 0.0496(6) 0.0390(6) 0.0883(9) 0.0189(4) -0.0123(5) 0.0009(4)
Mo2 0.0522(12) 0.0617(12) 0.0553(12) 0.000 0.000 0.000
Mo3 0.0319(10) 0.0745(14) 0.0845(15) 0.000 0.000 0.000
O1 0.072(5) 0.049(4) 0.130(8) 0.021(5) -0.042(5) 0.009(4)
O2 0.042(7) 0.065(8) 0.209(18) -0.049(9) 0.000 0.000
O3 0.050(5) 0.063(5) 0.215(13) -0.058(7) 0.015(6) -0.009(4)
O4 0.084(14) 0.15(2) 0.090(14) 0.000 0.000 0.000
O5 0.044(8) 0.091(12) 0.092(12) 0.000 0.000 0.000
O6 0.129(16) 0.097(13) 0.042(9) 0.000 0.000 -0.100(13)
O7 0.012(9) 0.053(13) 0.21(3) -0.069(16) 0.000 0.000
O8 0.059(14) 0.088(17) 0.068(15) 0.000 0.000 -0.062(14)
O9 0.060(5) 0.056(5) 0.045(5) -0.001(4) 0.002(4) -0.032(4)
OW1 0.05(3) 0.10(4) 0.03(2) 0.000 0.00(2) 0.000
OW2 0.11(4) 0.11(4) 0.11(4) 0.000 0.000 0.000
OW3 0.09(2) 0.15(3) 0.12(2) 0.000 0.01(2) 0.000
N1 0.093(15) 0.096(15) 0.096(15) -0.001(5) 0.000(5) 0.000(5)
N2 0.048(17) 0.12(3) 0.17(3) 0.000 0.000 -0.006(17)
C1 0.121(15) 0.120(15) 0.123(15) -0.002(5) 0.000 0.000
C2 0.10(2) 0.10(2) 0.10(2) -0.001(5) 0.003(5) 0.001(5)
C3 0.11(7) 0.11(7) 0.11(7) 0.000 0.000 0.000(5)
C4 0.10(2) 0.10(2) 0.058(16) 0.000 0.000 0.000

loop_
_atom_type_symbol
_atom_type_description
_atom_type_scat_dispersion_real
_atom_type_scat_dispersion_imag
_atom_type_scat_source
Co Co 0.3494 0.9721 'International Tables Vol C Tables 4.2.6.8 and 6.1.1.4'
Mo Mo -1.6832 0.6857 'International Tables Vol C Tables 4.2.6.8 and 6.1.1.4'
Na Na 0.0362 0.0249 'International Tables Vol C Tables 4.2.6.8 and 6.1.1.4'
O O 0.0106 0.0060 'International Tables Vol C Tables 4.2.6.8 and 6.1.1.4'
N N 0.0061 0.0033 'International Tables Vol C Tables 4.2.6.8 and 6.1.1.4'
C C 0.0033 0.0016 'International Tables Vol C Tables 4.2.6.8 and 6.1.1.4'
H H 0.0000 0.0000 'International Tables Vol C Tables 4.2.6.8 and 6.1.1.4'

loop_
_geom_angle_atom_site_label_1
_geom_angle_atom_site_label_2
_geom_angle_atom_site_label_3
_geom_angle
_geom_angle_site_symmetry_1
_geom_angle_site_symmetry_3
_geom_angle_publ_flag
O7 Co O7 116.0(12) 2_665 17_666 ?
O7 Co O7 64.0(12) 2_665 . ?
O7 Co O7 64.0(12) 17_666 18_556 ?
O7 Co O7 116.0(12) . 18_556 ?
O7 Co O8 70.8(4) 2_665 19_565 ?
O7 Co O8 70.8(4) 17_666 19_565 ?
O7 Co O8 109.2(4) . 19_565 ?
O7 Co O8 109.2(4) 18_556 19_565 ?
O7 Co O8 70.8(4) 2_665 17_666 ?
O7 Co O8 70.8(4) 17_666 17_666 ?
O7 Co O8 109.2(4) . 17_666 ?
O7 Co O8 109.2(4) 18_556 17_666 ?
O8 Co O8 103.5(11) 19_565 17_666 ?
O7 Co O8 109.2(4) 2_665 3_656 ?
O7 Co O8 109.2(4) 17_666 3_656 ?
O7 Co O8 70.8(4) . 3_656 ?
O7 Co O8 70.8(4) 18_556 3_656 ?
O8 Co O8 180.0(8) 19_565 3_656 ?
O8 Co O8 76.5(11) 17_666 3_656 ?
O7 Co O8 109.2(4) 2_665 . ?
O7 Co O8 109.2(4) 17_666 . ?
O7 Co O8 70.8(4) . . ?
O7 Co O8 70.8(4) 18_556 . ?
O8 Co O8 76.5(11) 19_565 . ?
O8 Co O8 103.5(11) 3_656 . ?
O1 Mo1 O3 101.1(6) . . ?
O1 Mo1 O9 102.5(6) . . ?
O3 Mo1 O9 88.2(5) . . ?
O1 Mo1 O2 98.5(6) . . ?
O3 Mo1 O2 88.0(5) . . ?
O9 Mo1 O2 159.0(7) . . ?
O1 Mo1 O6 97.8(7) . . ?
O3 Mo1 O6 161.1(8) . . ?
O9 Mo1 O6 87.6(6) . . ?
O2 Mo1 O6 89.2(7) . . ?
O1 Mo1 O8 151.3(5) . . ?
O3 Mo1 O8 102.1(5) . . ?
O9 Mo1 O8 61.8(6) . . ?
O2 Mo1 O8 98.9(7) . . ?
O6 Mo1 O8 59.9(6) . . ?
O1 Mo1 O7 150.4(5) . . ?
O3 Mo1 O7 58.9(6) . . ?
O9 Mo1 O7 98.7(6) . . ?
O2 Mo1 O7 61.9(5) . . ?
O6 Mo1 O7 103.6(8) . . ?
O8 Mo1 O7 58.2(4) . . ?
O4 Mo2 O3 99.0(5) . 2_665 ?
O4 Mo2 O3 99.0(5) . 19_565 ?
O3 Mo2 O3 88.8(5) 2_665 19_565 ?
O4 Mo2 O3 99.0(5) . 20_655 ?
O3 Mo2 O3 88.4(6) 2_665 20_655 ?
O3 Mo2 O3 162.1(9) 19_565 20_655 ?
O4 Mo2 O3 99.0(5) . . ?
O3 Mo2 O3 162.1(9) 2_665 . ?
O3 Mo2 O3 88.4(6) 19_565 . ?
O3 Mo2 O3 88.8(5) 20_655 . ?
O4 Mo2 O7 151.4(4) . 2_665 ?
O3 Mo2 O7 62.0(5) 2_665 2_665 ?
O3 Mo2 O7 62.0(5) 19_565 2_665 ?
O3 Mo2 O7 101.3(5) 20_655 2_665 ?
O3 Mo2 O7 101.3(5) . 2_665 ?
O4 Mo2 O7 151.4(4) . . ?
O3 Mo2 O7 101.3(5) 2_665 . ?
O3 Mo2 O7 101.3(5) 19_565 . ?
O3 Mo2 O7 62.0(5) 20_655 . ?
O3 Mo2 O7 62.0(5) . . ?
O7 Mo2 O7 57.1(7) 2_665 . ?
O5 Mo3 O9 99.0(5) . 19_565 ?
O5 Mo3 O9 99.0(5) . 4_566 ?
O9 Mo3 O9 88.2(8) 19_565 4_566 ?
O5 Mo3 O9 99.0(5) . 18_556 ?
O9 Mo3 O9 162.0(10) 19_565 18_556 ?
O9 Mo3 O9 89.0(8) 4_566 18_556 ?
O5 Mo3 O9 99.0(5) . . ?
O9 Mo3 O9 89.0(8) 19_565 . ?
O9 Mo3 O9 162.0(10) 4_566 . ?
O9 Mo3 O9 88.2(8) 18_556 . ?
O5 Mo3 O8 148.9(3) . . ?
O9 Mo3 O8 103.2(6) 19_565 . ?
O9 Mo3 O8 103.2(6) 4_566 . ?
O9 Mo3 O8 60.2(5) 18_556 . ?
O9 Mo3 O8 60.2(5) . . ?
O5 Mo3 O8 148.9(3) . 19_565 ?
O9 Mo3 O8 60.2(5) 19_565 19_565 ?
O9 Mo3 O8 60.2(5) 4_566 19_565 ?
O9 Mo3 O8 103.2(6) 18_556 19_565 ?
O9 Mo3 O8 103.2(6) . 19_565 ?
O8 Mo3 O8 62.3(6) . 19_565 ?
Mo1 O2 Mo1 136.1(8) . 20_655 ?
Mo1 O3 Mo2 135.0(8) . . ?
Mo1 O6 Mo1 134.1(11) . 18_556 ?
Co O7 Mo2 119.4(9) . . ?
Co O7 Mo1 113.5(5) . . ?
Mo2 O7 Mo1 104.1(4) . . ?
Co O7 Mo1 113.5(5) . 20_655 ?
Mo2 O7 Mo1 104.1(4) . 20_655 ?
Mo1 O7 Mo1 100.0(6) . 20_655 ?
Co O8 Mo1 117.5(4) . . ?
Co O8 Mo1 117.5(4) . 18_556 ?
Mo1 O8 Mo1 106.1(6) . 18_556 ?
Co O8 Mo3 110.6(8) . . ?
Mo1 O8 Mo3 101.4(4) . . ?
Mo1 O8 Mo3 101.4(4) 18_556 . ?
Mo1 O9 Mo3 136.5(9) . . ?
C1 N1 C2 110(5) . . ?
C1 N1 H1 125.1 . . ?
C2 N1 H1 125.1 . . ?
C3 N2 C4 111(3) . . ?
C3 N2 H2 124.5 . . ?
C4 N2 H2 124.5 . . ?
N1 C1 N1 104(6) 20 . ?
N1 C1 H1A 128.0 20 . ?
N1 C1 H1A 128.0 . . ?
N1 C2 C2 105(4) . 20 ?
N1 C2 H2A 127.5 . . ?
C2 C2 H2A 127.5 20 . ?
N2 C3 C3 107.5(12) . 3_656 ?
N2 C3 H3 126.3 . . ?
C3 C3 H3 126.3 3_656 . ?
N2 C4 N2 103(3) 3_656 . ?
N2 C4 H4 128.5 3_656 . ?
N2 C4 H4 128.5 . . ?

loop_
_geom_bond_atom_site_label_1
_geom_bond_atom_site_label_2
_geom_bond_distance
_geom_bond_site_symmetry_2
_geom_bond_publ_flag
Co O7 1.905(12) 2_665 ?
Co O7 1.905(12) 17_666 ?
Co O7 1.905(12) . ?
Co O7 1.905(12) 18_556 ?
Co O8 1.915(10) 19_565 ?
Co O8 1.915(10) 17_666 ?
Co O8 1.915(10) 3_656 ?
Co O8 1.915(10) . ?
Mo1 O1 1.671(7) . ?
Mo1 O3 1.847(10) . ?
Mo1 O9 1.878(13) . ?
Mo1 O2 1.918(5) . ?
Mo1 O6 1.931(8) . ?
Mo1 O8 2.225(9) . ?
Mo1 O7 2.323(11) . ?
Mo2 O4 1.72(2) . ?
Mo2 O3 1.941(9) 2_665 ?
Mo2 O3 1.941(9) 19_565 ?
Mo2 O3 1.941(9) 20_655 ?
Mo2 O3 1.941(9) . ?
Mo2 O7 2.111(18) 2_665 ?
Mo2 O7 2.111(18) . ?
Mo3 O5 1.692(17) . ?
Mo3 O9 1.887(13) 19_565 ?
Mo3 O9 1.887(13) 4_566 ?
Mo3 O9 1.887(13) 18_556 ?
Mo3 O9 1.887(13) . ?
Mo3 O8 2.293(18) . ?
Mo3 O8 2.293(18) 19_565 ?
N1 C1 1.34(5) . ?
N1 C2 1.35(6) . ?
N1 H1 0.8600 . ?
N2 C3 1.30(5) . ?
N2 C4 1.34(4) . ?
N2 H2 0.8600 . ?
C1 H1A 0.9300 . ?
C2 C2 1.41(15) 20 ?
C2 H2A 0.9300 . ?
C3 H3 0.9300 . ?
C4 H4 0.9300 . ?

loop_
_geom_torsion_atom_site_label_1
_geom_torsion_atom_site_label_2
_geom_torsion_atom_site_label_3
_geom_torsion_atom_site_label_4
_geom_torsion
_geom_torsion_site_symmetry_1
_geom_torsion_site_symmetry_2
_geom_torsion_site_symmetry_3
_geom_torsion_site_symmetry_4
_geom_torsion_publ_flag
O1 Mo1 O2 Mo1 -159.3(13) . . . 20_655 ?
O3 Mo1 O2 Mo1 -58.4(14) . . . 20_655 ?
O9 Mo1 O2 Mo1 22(3) . . . 20_655 ?
O6 Mo1 O2 Mo1 102.9(15) . . . 20_655 ?
O8 Mo1 O2 Mo1 43.5(14) . . . 20_655 ?
O7 Mo1 O2 Mo1 -3.0(11) . . . 20_655 ?
O1 Mo1 O3 Mo2 155.9(8) . . . . ?
O9 Mo1 O3 Mo2 -101.8(10) . . . . ?
O2 Mo1 O3 Mo2 57.6(10) . . . . ?
O6 Mo1 O3 Mo2 -24(2) . . . . ?
O8 Mo1 O3 Mo2 -41.2(10) . . . . ?
O7 Mo1 O3 Mo2 -0.5(7) . . . . ?
O4 Mo2 O3 Mo1 -156.9(8) . . . . ?
O3 Mo2 O3 Mo1 23.1(8) 2_665 . . . ?
O3 Mo2 O3 Mo1 104.3(6) 19_565 . . . ?
O3 Mo2 O3 Mo1 -58.0(12) 20_655 . . . ?
O7 Mo2 O3 Mo1 43.3(9) 2_665 . . . ?
O7 Mo2 O3 Mo1 0.5(7) . . . . ?
O1 Mo1 O6 Mo1 159.8(13) . . . 18_556 ?
O3 Mo1 O6 Mo1 -20(3) . . . 18_556 ?
O9 Mo1 O6 Mo1 57.5(14) . . . 18_556 ?
O2 Mo1 O6 Mo1 -101.7(14) . . . 18_556 ?
O8 Mo1 O6 Mo1 -1.0(11) . . . 18_556 ?
O7 Mo1 O6 Mo1 -40.9(14) . . . 18_556 ?
O8 Co O7 Mo2 -56.2(6) 19_565 . . . ?
O8 Co O7 Mo2 56.2(6) 17_666 . . . ?
O8 Co O7 Mo2 123.8(6) 3_656 . . . ?
O8 Co O7 Mo2 -123.8(6) . . . . ?
O8 Co O7 Mo1 67.2(10) 19_565 . . . ?
O8 Co O7 Mo1 179.6(7) 17_666 . . . ?
O8 Co O7 Mo1 -112.8(10) 3_656 . . . ?
O8 Co O7 Mo1 -0.4(7) . . . . ?
O8 Co O7 Mo1 -179.6(7) 19_565 . . 20_655 ?
O8 Co O7 Mo1 -67.2(10) 17_666 . . 20_655 ?
O8 Co O7 Mo1 0.4(7) 3_656 . . 20_655 ?
O8 Co O7 Mo1 112.8(10) . . . 20_655 ?
O4 Mo2 O7 Co 180.000(3) . . . . ?
O3 Mo2 O7 Co -45.6(3) 2_665 . . . ?
O3 Mo2 O7 Co 45.6(3) 19_565 . . . ?
O3 Mo2 O7 Co -127.5(4) 20_655 . . . ?
O3 Mo2 O7 Co 127.5(4) . . . . ?
O7 Mo2 O7 Co 0.0 2_665 . . . ?
O4 Mo2 O7 Mo1 52.2(3) . . . . ?
O3 Mo2 O7 Mo1 -173.4(4) 2_665 . . . ?
O3 Mo2 O7 Mo1 -82.3(5) 19_565 . . . ?
O3 Mo2 O7 Mo1 104.6(6) 20_655 . . . ?
O3 Mo2 O7 Mo1 -0.3(4) . . . . ?
O7 Mo2 O7 Mo1 -127.8(3) 2_665 . . . ?
O4 Mo2 O7 Mo1 -52.2(3) . . . 20_655 ?
O3 Mo2 O7 Mo1 82.3(5) 2_665 . . 20_655 ?
O3 Mo2 O7 Mo1 173.4(4) 19_565 . . 20_655 ?
O3 Mo2 O7 Mo1 0.3(4) 20_655 . . 20_655 ?
O3 Mo2 O7 Mo1 -104.6(6) . . . 20_655 ?
O7 Mo2 O7 Mo1 127.8(3) 2_665 . . 20_655 ?
O1 Mo1 O7 Co 176.2(6) . . . . ?
O3 Mo1 O7 Co -131.1(9) . . . . ?
O9 Mo1 O7 Co -48.5(9) . . . . ?
O2 Mo1 O7 Co 122.9(11) . . . . ?
O6 Mo1 O7 Co 41.2(8) . . . . ?
O8 Mo1 O7 Co 0.4(7) . . . . ?
O1 Mo1 O7 Mo2 -52.4(12) . . . . ?
O3 Mo1 O7 Mo2 0.3(4) . . . . ?
O9 Mo1 O7 Mo2 82.9(5) . . . . ?
O2 Mo1 O7 Mo2 -105.7(7) . . . . ?
O6 Mo1 O7 Mo2 172.6(5) . . . . ?
O8 Mo1 O7 Mo2 131.8(8) . . . . ?
O1 Mo1 O7 Mo1 55.0(13) . . . 20_655 ?
O3 Mo1 O7 Mo1 107.8(6) . . . 20_655 ?
O9 Mo1 O7 Mo1 -169.6(6) . . . 20_655 ?
O2 Mo1 O7 Mo1 1.7(7) . . . 20_655 ?
O6 Mo1 O7 Mo1 -80.0(6) . . . 20_655 ?
O8 Mo1 O7 Mo1 -120.8(8) . . . 20_655 ?
O7 Co O8 Mo1 -51.9(11) 2_665 . . . ?
O7 Co O8 Mo1 -179.6(8) 17_666 . . . ?
O7 Co O8 Mo1 0.4(8) . . . . ?
O7 Co O8 Mo1 128.1(11) 18_556 . . . ?
O7 Co O8 Mo1 179.6(8) 2_665 . . 18_556 ?
O7 Co O8 Mo1 51.9(11) 17_666 . . 18_556 ?
O7 Co O8 Mo1 -128.1(11) . . . 18_556 ?
O7 Co O8 Mo1 -0.4(8) 18_556 . . 18_556 ?
O7 Co O8 Mo3 63.8(5) 2_665 . . . ?
O7 Co O8 Mo3 -63.8(5) 17_666 . . . ?
O7 Co O8 Mo3 116.2(5) . . . . ?
O7 Co O8 Mo3 -116.2(5) 18_556 . . . ?
O1 Mo1 O8 Co -176.1(6) . . . . ?
O3 Mo1 O8 Co 40.7(9) . . . . ?
O9 Mo1 O8 Co 122.0(11) . . . . ?
O2 Mo1 O8 Co -49.2(9) . . . . ?
O6 Mo1 O8 Co -133.1(12) . . . . ?
O7 Mo1 O8 Co -0.4(7) . . . . ?
O1 Mo1 O8 Mo1 -42.3(14) . . . 18_556 ?
O3 Mo1 O8 Mo1 174.4(5) . . . 18_556 ?
O9 Mo1 O8 Mo1 -104.3(7) . . . 18_556 ?
O2 Mo1 O8 Mo1 84.5(6) . . . 18_556 ?
O6 Mo1 O8 Mo1 0.6(7) . . . 18_556 ?
O7 Mo1 O8 Mo1 133.4(9) . . . 18_556 ?
O1 Mo1 O8 Mo3 63.3(12) . . . . ?
O3 Mo1 O8 Mo3 -80.0(4) . . . . ?
O9 Mo1 O8 Mo3 1.3(5) . . . . ?
O2 Mo1 O8 Mo3 -169.9(5) . . . . ?
O6 Mo1 O8 Mo3 106.2(7) . . . . ?
O7 Mo1 O8 Mo3 -121.0(7) . . . . ?
O5 Mo3 O8 Co 180.0 . . . . ?
O9 Mo3 O8 Co -45.6(4) 19_565 . . . ?
O9 Mo3 O8 Co 45.6(4) 4_566 . . . ?
O9 Mo3 O8 Co 126.7(5) 18_556 . . . ?
O9 Mo3 O8 Co -126.7(5) . . . . ?
O8 Mo3 O8 Co 0.0 19_565 . . . ?
O5 Mo3 O8 Mo1 -54.6(3) . . . . ?
O9 Mo3 O8 Mo1 79.8(5) 19_565 . . . ?
O9 Mo3 O8 Mo1 171.0(5) 4_566 . . . ?
O9 Mo3 O8 Mo1 -107.9(7) 18_556 . . . ?
O9 Mo3 O8 Mo1 -1.3(5) . . . . ?
O8 Mo3 O8 Mo1 125.4(3) 19_565 . . . ?
O5 Mo3 O8 Mo1 54.6(3) . . . 18_556 ?
O9 Mo3 O8 Mo1 -171.0(5) 19_565 . . 18_556 ?
O9 Mo3 O8 Mo1 -79.8(5) 4_566 . . 18_556 ?
O9 Mo3 O8 Mo1 1.3(5) 18_556 . . 18_556 ?
O9 Mo3 O8 Mo1 107.9(7) . . . 18_556 ?
O8 Mo3 O8 Mo1 -125.4(3) 19_565 . . 18_556 ?
O1 Mo1 O9 Mo3 -156.6(11) . . . . ?
O3 Mo1 O9 Mo3 102.4(12) . . . . ?
O2 Mo1 O9 Mo3 23(3) . . . . ?
O6 Mo1 O9 Mo3 -59.1(13) . . . . ?
O8 Mo1 O9 Mo3 -2.3(9) . . . . ?
O7 Mo1 O9 Mo3 44.3(13) . . . . ?
O5 Mo3 O9 Mo1 157.4(11) . . . . ?
O9 Mo3 O9 Mo1 -103.6(10) 19_565 . . . ?
O9 Mo3 O9 Mo1 -22.6(11) 4_566 . . . ?
O9 Mo3 O9 Mo1 58.6(15) 18_556 . . . ?
O8 Mo3 O9 Mo1 2.3(9) . . . . ?
O8 Mo3 O9 Mo1 -44.5(12) 19_565 . . . ?
C2 N1 C1 N1 24(7) . . . 20 ?
C1 N1 C2 C2 -15(4) . . . 20 ?
C4 N2 C3 C3 0.0 . . . 3_656 ?
C3 N2 C4 N2 0.0 . . . 3_656 ?
